data_2008730
loop_
_publ_author_name
'Kandasamy Chinnakali'
'Kamaraj Sriraghavan'
'Hoong-Kun Fun'
'Vayalakkavoor T. Ramakrishnan'

_publ_section_title
;
 9-Hydroxy-4-methyl-8-phenylthio-7,8,9,10-tetrahydrobenzo[<i>h</i>]coumarin
;
_journal_issue 7
_journal_name_full 'Acta Crystallographica Section C'
_journal_page_first 1125
_journal_page_last 1127
_journal_paper_doi 10.1107/S0108270199002814
_journal_volume 55
_journal_year 1999
_chemical_formula_sum 'C20 H18 O3 S'
_chemical_formula_weight 338.40
_chemical_name_systematic
;
9-Hydroxy-4-methyl-8-phenylthio-7,8,9,10-tetrahydrobenzo[h]coumarin
;
_space_group_IT_number 19
_symmetry_cell_setting orthorhombic
_symmetry_space_group_name_Hall 'P 2ac 2ab'
_symmetry_space_group_name_H-M 'P 21 21 21'
_audit_creation_method SHELXL97
_cell_angle_alpha 90.00
_cell_angle_beta 90.00
_cell_angle_gamma 90.00
_cell_formula_units_Z 8
_cell_length_a 7.5028(3)
_cell_length_b 17.3288(6)
_cell_length_c 26.1306(9)
_cell_measurement_reflns_used 3580
_cell_measurement_temperature 293(2)
_cell_measurement_theta_max 25.00
_cell_measurement_theta_min 1.41
_cell_volume 3397.4(2)
_computing_cell_refinement 'SAINT (Siemens, 1996)'
_computing_data_collection 'SMART (Siemens, 1996)'
_computing_data_reduction SAINT
_computing_molecular_graphics SHELXTL
_computing_publication_material 'SHELXTL and PLATON (Spek, 1990)'
_computing_structure_refinement SHELXTL
_computing_structure_solution 'SHELXTL (Sheldrick, 1997)'
_diffrn_ambient_temperature 293(2)
_diffrn_detector_area_resol_mean 8.33
_diffrn_measurement_device 'Siemens SMART CCD area detector'
_diffrn_measurement_method '\w scans'
_diffrn_radiation_monochromator graphite
_diffrn_radiation_source 'fine-focus sealed tube'
_diffrn_radiation_type MoK\a
_diffrn_radiation_wavelength 0.71073
_diffrn_reflns_av_R_equivalents 0.050
_diffrn_reflns_av_sigmaI/netI 0.058
_diffrn_reflns_limit_h_max 8
_diffrn_reflns_limit_h_min -8
_diffrn_reflns_limit_k_max 20
_diffrn_reflns_limit_k_min 0
_diffrn_reflns_limit_l_max 31
_diffrn_reflns_limit_l_min 0
_diffrn_reflns_number 18365
_diffrn_reflns_theta_max 25
_diffrn_reflns_theta_min 1.41
_exptl_absorpt_coefficient_mu 0.205
_exptl_absorpt_correction_T_max 0.984
_exptl_absorpt_correction_T_min 0.904
_exptl_absorpt_correction_type multi-scan
_exptl_absorpt_process_details
;
empirical using SADABS (Sheldrick, 1996)
;
_exptl_crystal_colour colourless
_exptl_crystal_density_diffrn 1.323
_exptl_crystal_density_method 'not measured'
_exptl_crystal_description needle
_exptl_crystal_F_000 1424
_exptl_crystal_size_max 0.50
_exptl_crystal_size_mid 0.16
_exptl_crystal_size_min 0.08
_refine_diff_density_max 0.57
_refine_diff_density_min -0.31
_refine_ls_abs_structure_details 'Flack (1983)'
_refine_ls_abs_structure_Flack 0.30(10)
_refine_ls_extinction_method none
_refine_ls_goodness_of_fit_ref 1.132
_refine_ls_hydrogen_treatment constr
_refine_ls_matrix_type full
_refine_ls_number_parameters 437
_refine_ls_number_reflns 5953
_refine_ls_number_restraints 0
_refine_ls_restrained_S_all 1.132
_refine_ls_R_factor_all 0.111
_refine_ls_R_factor_gt 0.065
_refine_ls_shift/su_max <0.001
_refine_ls_shift/su_mean 0.000
_refine_ls_structure_factor_coef Fsqd
_refine_ls_weighting_details 'calc w = 1/[\s^2^(Fo^2^)+(0.0517P)^2^+1.7281P] where P=(Fo^2^+2Fc^2^)/3'
_refine_ls_weighting_scheme calc
_refine_ls_wR_factor_ref 0.158
_reflns_number_gt 4005
_reflns_number_total 5953
_reflns_threshold_expression I>2\s(I)
_cod_data_source_file sk1273.cif
_cod_data_source_block I
_cod_database_code 2008730

loop_
_symmetry_equiv_pos_as_xyz
'x, y, z'
'-x+1/2, -y, z+1/2'
'x+1/2, -y+1/2, -z'
'-x, y+1/2, -z+1/2'

loop_
_atom_site_label
_atom_site_fract_x
_atom_site_fract_y
_atom_site_fract_z
_atom_site_U_iso_or_equiv
_atom_site_adp_type
_atom_site_calc_flag
_atom_site_refinement_flags
_atom_site_occupancy
_atom_site_disorder_assembly
_atom_site_disorder_group
_atom_site_type_symbol
S1A 0.5595(2) 0.77809(8) 0.43987(6) 0.0735(4) Uani d . 1 . . S
O1A 0.6093(4) 0.86239(17) 0.23752(11) 0.0506(8) Uani d . 1 . . O
C2A 0.5597(7) 0.8988(3) 0.19311(19) 0.0555(12) Uani d . 1 . . C
C3A 0.5695(7) 0.9817(3) 0.1919(2) 0.0615(13) Uani d . 1 . . C
H3A 0.5317 1.0076 0.1626 0.074 Uiso calc R 1 . . H
C4A 0.6313(7) 1.0228(3) 0.2313(2) 0.0566(14) Uani d . 1 . . C
C5A 0.7562(7) 1.0195(3) 0.3218(2) 0.0554(13) Uani d . 1 . . C
H5A 0.7658 1.0730 0.3230 0.066 Uiso calc R 1 . . H
C6A 0.8071(7) 0.9770(3) 0.3628(2) 0.0566(13) Uani d . 1 . . C
H6A 0.8530 1.0021 0.3914 0.068 Uiso calc R 1 . . H
C7A 0.7928(6) 0.8963(3) 0.36338(18) 0.0503(12) Uani d . 1 . . C
C8A 0.7235(6) 0.8585(2) 0.32147(17) 0.0436(11) Uani d . 1 . . C
C9A 0.6752(6) 0.9031(3) 0.27912(17) 0.0448(11) Uani d . 1 . . C
C10A 0.6889(6) 0.9838(3) 0.27758(19) 0.0504(12) Uani d . 1 . . C
O11A 0.5074(5) 0.8576(2) 0.15861(13) 0.0732(11) Uani d . 1 . . O
C12A 0.8604(7) 0.8523(3) 0.40898(17) 0.0607(14) Uani d . 1 . . C
H12A 0.8312 0.8810 0.4397 0.073 Uiso calc R 1 . . H
H12B 0.9893 0.8491 0.4068 0.073 Uiso calc R 1 . . H
C13A 0.7858(7) 0.7713(3) 0.41399(19) 0.0617(14) Uani d . 1 . . C
H13A 0.8596 0.7427 0.4384 0.074 Uiso calc R 1 . . H
C14A 0.7902(7) 0.7294(3) 0.36333(18) 0.0535(12) Uani d . 1 . . C
H14A 0.7376 0.6780 0.3676 0.064 Uiso calc R 1 . . H
C15A 0.6906(7) 0.7724(2) 0.32155(17) 0.0510(12) Uani d . 1 . . C
H15A 0.7256 0.7515 0.2886 0.061 Uiso calc R 1 . . H
H15B 0.5638 0.7632 0.3257 0.061 Uiso calc R 1 . . H
C16A 0.6433(8) 1.1099(3) 0.2286(2) 0.0781(18) Uani d . 1 . . C
H16A 0.5922 1.1275 0.1970 0.117 Uiso calc R 1 . . H
H16B 0.7661 1.1253 0.2303 0.117 Uiso calc R 1 . . H
H16C 0.5793 1.1320 0.2569 0.117 Uiso calc R 1 . . H
O17A 0.9759(5) 0.7213(2) 0.34960(15) 0.0685(10) Uani d . 1 . . O
H17A 0.9985 0.6757 0.3444 0.103 Uiso calc R 1 . . H
C18A 0.5070(7) 0.6792(3) 0.44871(17) 0.0580(14) Uani d . 1 . . C
C19A 0.3510(9) 0.6499(4) 0.4308(2) 0.0866(19) Uani d . 1 . . C
H19A 0.2728 0.6824 0.4135 0.104 Uiso calc R 1 . . H
C20A 0.3052(11) 0.5731(5) 0.4376(3) 0.113(3) Uani d . 1 . . C
H20A 0.1967 0.5541 0.4258 0.135 Uiso calc R 1 . . H
C21A 0.4244(14) 0.5260(4) 0.4620(3) 0.111(3) Uani d . 1 . . C
H21A 0.3991 0.4737 0.4652 0.133 Uiso calc R 1 . . H
C22A 0.5769(13) 0.5537(4) 0.4814(3) 0.107(2) Uani d . 1 . . C
H22A 0.6530 0.5215 0.4997 0.129 Uiso calc R 1 . . H
C23A 0.6199(8) 0.6302(3) 0.4740(2) 0.0766(17) Uani d . 1 . . C
H23A 0.7276 0.6490 0.4865 0.092 Uiso calc R 1 . . H
S1B 0.9384(2) 0.64321(8) 0.07036(6) 0.0736(4) Uani d . 1 . . S
O1B 0.8840(4) 0.55354(16) 0.26746(11) 0.0473(8) Uani d . 1 . . O
C2B 0.9418(7) 0.5174(3) 0.31104(19) 0.0547(12) Uani d . 1 . . C
C3B 0.9420(7) 0.4336(3) 0.30969(18) 0.0577(12) Uani d . 1 . . C
H3B 0.9850 0.4070 0.3380 0.069 Uiso calc R 1 . . H
C4B 0.8829(6) 0.3929(3) 0.26940(19) 0.0519(12) Uani d . 1 . . C
C5B 0.7568(6) 0.3978(3) 0.18046(19) 0.0542(13) Uani d . 1 . . C
H5B 0.7538 0.3442 0.1784 0.065 Uiso calc R 1 . . H
C6B 0.6990(6) 0.4414(3) 0.13984(19) 0.0533(13) Uani d . 1 . . C
H6B 0.6567 0.4168 0.1106 0.064 Uiso calc R 1 . . H
C7B 0.7025(6) 0.5222(3) 0.14151(17) 0.0458(11) Uani d . 1 . . C
C8B 0.7704(6) 0.5592(2) 0.18449(17) 0.0410(11) Uani d . 1 . . C
C9B 0.8229(6) 0.5136(2) 0.22529(18) 0.0432(11) Uani d . 1 . . C
C10B 0.8200(6) 0.4334(3) 0.22479(17) 0.0435(11) Uani d . 1 . . C
O11B 0.9868(5) 0.55754(19) 0.34635(12) 0.0707(11) Uani d . 1 . . O
C12B 0.6311(7) 0.5681(3) 0.09702(18) 0.0594(13) Uani d . 1 . . C
H12C 0.5025 0.5714 0.1000 0.071 Uiso calc R 1 . . H
H12D 0.6582 0.5409 0.0655 0.071 Uiso calc R 1 . . H
C13B 0.7071(7) 0.6499(3) 0.09349(19) 0.0590(13) Uani d . 1 . . C
H13B 0.6368 0.6795 0.0687 0.071 Uiso calc R 1 . . H
C14B 0.6983(7) 0.6891(3) 0.14387(19) 0.0539(13) Uani d . 1 . . C
H14B 0.7502 0.7407 0.1408 0.065 Uiso calc R 1 . . H
C15B 0.7929(7) 0.6457(2) 0.18656(17) 0.0502(11) Uani d . 1 . . C
H15C 0.9191 0.6576 0.1851 0.060 Uiso calc R 1 . . H
H15D 0.7482 0.6641 0.2192 0.060 Uiso calc R 1 . . H
C16B 0.8837(8) 0.3058(2) 0.2708(2) 0.0728(17) Uani d . 1 . . C
H16D 0.9339 0.2885 0.3026 0.109 Uiso calc R 1 . . H
H16E 0.9538 0.2864 0.2429 0.109 Uiso calc R 1 . . H
H16F 0.7637 0.2870 0.2678 0.109 Uiso calc R 1 . . H
O17B 0.5090(4) 0.69630(19) 0.15609(15) 0.0646(10) Uani d . 1 . . O
H17B 0.4820 0.7421 0.1575 0.097 Uiso calc R 1 . . H
C18B 0.9908(7) 0.7423(3) 0.06107(17) 0.0558(13) Uani d . 1 . . C
C19B 1.1487(9) 0.7715(4) 0.0786(2) 0.089(2) Uani d . 1 . . C
H19B 1.2273 0.7395 0.0961 0.107 Uiso calc R 1 . . H
C20B 1.1929(11) 0.8479(6) 0.0704(3) 0.118(3) Uani d . 1 . . C
H20B 1.3005 0.8668 0.0829 0.141 Uiso calc R 1 . . H
C21B 1.0831(14) 0.8948(5) 0.0450(3) 0.114(3) Uani d . 1 . . C
H21B 1.1128 0.9465 0.0404 0.137 Uiso calc R 1 . . H
C22B 0.9264(11) 0.8664(4) 0.0257(3) 0.098(2) Uani d . 1 . . C
H22B 0.8513 0.8984 0.0069 0.118 Uiso calc R 1 . . H
C23B 0.8800(9) 0.7903(3) 0.0341(2) 0.0824(18) Uani d . 1 . . C
H23B 0.7727 0.7715 0.0214 0.099 Uiso calc R 1 . . H

loop_
_atom_site_aniso_label
_atom_site_aniso_U_11
_atom_site_aniso_U_22
_atom_site_aniso_U_33
_atom_site_aniso_U_12
_atom_site_aniso_U_13
_atom_site_aniso_U_23
S1A 0.0696(9) 0.0690(9) 0.0819(9) 0.0101(8) 0.0207(8) 0.0100(7)
O1A 0.056(2) 0.0412(17) 0.0545(18) 0.0028(16) -0.0013(16) 0.0031(15)
C2A 0.055(3) 0.052(3) 0.060(3) 0.011(3) 0.010(3) -0.004(3)
C3A 0.071(3) 0.051(3) 0.063(3) 0.011(3) 0.009(3) 0.011(3)
C4A 0.055(3) 0.045(3) 0.070(3) 0.005(3) 0.023(3) 0.003(3)
C5A 0.057(3) 0.035(3) 0.074(4) -0.003(3) 0.017(3) -0.009(3)
C6A 0.056(3) 0.052(3) 0.063(3) -0.011(3) 0.007(3) -0.012(3)
C7A 0.048(3) 0.045(3) 0.058(3) -0.007(2) 0.008(2) -0.003(2)
C8A 0.043(3) 0.034(2) 0.054(3) -0.002(2) 0.007(2) -0.003(2)
C9A 0.037(3) 0.044(3) 0.054(3) 0.000(2) 0.009(2) -0.003(2)
C10A 0.047(3) 0.038(3) 0.066(3) 0.006(2) 0.018(2) 0.007(3)
O11A 0.095(3) 0.063(2) 0.062(2) 0.013(2) -0.014(2) -0.0046(19)
C12A 0.067(4) 0.058(3) 0.057(3) -0.007(3) -0.003(3) -0.001(3)
C13A 0.068(4) 0.059(3) 0.059(3) -0.002(3) -0.001(3) 0.002(3)
C14A 0.058(3) 0.043(3) 0.060(3) 0.003(3) 0.011(3) 0.008(2)
C15A 0.056(3) 0.039(3) 0.058(3) -0.007(2) 0.003(2) -0.007(2)
C16A 0.094(5) 0.042(3) 0.098(4) 0.016(3) 0.032(4) 0.019(3)
O17A 0.061(2) 0.061(2) 0.084(2) 0.0106(19) 0.0204(19) 0.008(2)
C18A 0.056(3) 0.074(4) 0.044(3) 0.004(3) 0.008(2) 0.009(3)
C19A 0.099(5) 0.104(5) 0.057(3) -0.013(4) -0.012(3) 0.023(4)
C20A 0.115(6) 0.133(7) 0.090(5) -0.055(6) -0.015(5) 0.003(5)
C21A 0.151(8) 0.082(5) 0.101(6) -0.024(6) 0.027(6) -0.007(4)
C22A 0.120(7) 0.095(6) 0.107(5) 0.032(5) 0.028(5) 0.032(5)
C23A 0.069(4) 0.078(4) 0.083(4) 0.007(3) 0.010(3) 0.025(3)
S1B 0.0664(9) 0.0698(9) 0.0847(10) 0.0159(8) 0.0200(8) 0.0133(7)
O1B 0.057(2) 0.0362(16) 0.0482(18) 0.0023(16) 0.0000(15) -0.0029(15)
C2B 0.057(3) 0.055(3) 0.053(3) 0.006(3) 0.008(3) 0.010(3)
C3B 0.058(3) 0.055(3) 0.059(3) 0.009(3) 0.015(3) 0.011(3)
C4B 0.054(3) 0.040(3) 0.061(3) 0.005(2) 0.020(3) 0.007(2)
C5B 0.054(3) 0.039(3) 0.070(3) -0.009(2) 0.013(3) -0.007(3)
C6B 0.057(3) 0.044(3) 0.059(3) -0.011(2) 0.006(3) -0.017(3)
C7B 0.042(3) 0.047(3) 0.049(3) -0.005(2) 0.003(2) -0.004(2)
C8B 0.039(3) 0.034(2) 0.050(3) -0.002(2) 0.006(2) -0.004(2)
C9B 0.040(3) 0.040(3) 0.050(3) 0.000(2) 0.008(2) -0.004(2)
C10B 0.041(3) 0.038(3) 0.052(3) -0.002(2) 0.014(2) 0.003(2)
O11B 0.095(3) 0.065(2) 0.052(2) 0.008(2) -0.0146(19) -0.0081(18)
C12B 0.062(3) 0.056(3) 0.060(3) -0.005(3) -0.005(3) -0.008(3)
C13B 0.065(3) 0.053(3) 0.060(3) 0.000(3) -0.008(3) 0.009(3)
C14B 0.057(3) 0.040(3) 0.065(3) 0.004(2) 0.003(3) 0.008(2)
C15B 0.052(3) 0.037(2) 0.062(3) -0.003(2) -0.003(2) 0.001(2)
C16B 0.094(4) 0.039(3) 0.086(4) 0.012(3) 0.018(3) 0.008(3)
O17B 0.055(2) 0.054(2) 0.085(2) 0.0103(17) 0.0165(18) 0.0084(19)
C18B 0.057(3) 0.071(3) 0.040(2) 0.002(3) 0.007(2) 0.006(2)
C19B 0.072(4) 0.135(6) 0.060(4) -0.017(4) -0.005(3) 0.011(4)
C20B 0.115(7) 0.178(9) 0.060(4) -0.072(7) -0.004(4) -0.010(5)
C21B 0.165(9) 0.106(6) 0.072(5) -0.060(7) 0.044(6) -0.016(4)
C22B 0.113(6) 0.086(5) 0.096(5) 0.007(5) 0.034(5) 0.029(4)
C23B 0.078(4) 0.080(4) 0.089(4) -0.010(4) 0.006(4) 0.028(4)

loop_
_atom_type_symbol
_atom_type_description
_atom_type_scat_dispersion_real
_atom_type_scat_dispersion_imag
_atom_type_scat_source
C C 0.0033 0.0016 'International Tables Vol C Tables 4.2.6.8 and 6.1.1.4'
H H 0.0000 0.0000 'International Tables Vol C Tables 4.2.6.8 and 6.1.1.4'
O O 0.0106 0.0060 'International Tables Vol C Tables 4.2.6.8 and 6.1.1.4'
S S 0.1246 0.1234 'International Tables Vol C Tables 4.2.6.8 and 6.1.1.4'

loop_
_geom_angle_atom_site_label_1
_geom_angle_atom_site_label_2
_geom_angle_atom_site_label_3
_geom_angle
_geom_angle_publ_flag
C18A S1A C13A 101.1(2) ?
C2A O1A C9A 121.7(3) ?
O11A C2A O1A 116.4(4) yes
O11A C2A C3A 125.9(5) yes
O1A C2A C3A 117.7(5) ?
C4A C3A C2A 122.1(5) ?
C4A C3A H3A 118.9 ?
C2A C3A H3A 118.9 ?
C3A C4A C10A 119.9(4) ?
C3A C4A C16A 121.1(5) ?
C10A C4A C16A 119.0(5) ?
C6A C5A C10A 120.9(4) ?
C6A C5A H5A 119.6 ?
C10A C5A H5A 119.6 ?
C5A C6A C7A 121.9(5) ?
C5A C6A H6A 119.1 ?
C7A C6A H6A 119.1 ?
C8A C7A C6A 119.7(5) ?
C8A C7A C12A 121.1(4) ?
C6A C7A C12A 119.2(5) ?
C7A C8A C9A 117.6(4) ?
C7A C8A C15A 122.0(4) ?
C9A C8A C15A 120.3(4) ?
O1A C9A C8A 115.5(4) yes
O1A C9A C10A 120.7(4) ?
C8A C9A C10A 123.7(4) ?
C9A C10A C5A 116.2(5) ?
C9A C10A C4A 117.8(5) ?
C5A C10A C4A 126.0(4) yes
C7A C12A C13A 114.4(4) ?
C7A C12A H12A 108.7 ?
C13A C12A H12A 108.7 ?
C7A C12A H12B 108.7 ?
C13A C12A H12B 108.7 ?
H12A C12A H12B 107.6 ?
C14A C13A C12A 111.2(4) ?
C14A C13A S1A 112.0(4) ?
C12A C13A S1A 108.3(4) ?
C14A C13A H13A 108.4 ?
C12A C13A H13A 108.4 ?
S1A C13A H13A 108.4 ?
O17A C14A C13A 106.6(4) ?
O17A C14A C15A 110.1(4) ?
C13A C14A C15A 112.6(4) ?
O17A C14A H14A 109.2 ?
C13A C14A H14A 109.2 ?
C15A C14A H14A 109.2 ?
C8A C15A C14A 113.8(4) ?
C8A C15A H15A 108.8 ?
C14A C15A H15A 108.8 ?
C8A C15A H15B 108.8 ?
C14A C15A H15B 108.8 ?
H15A C15A H15B 107.7 ?
C4A C16A H16A 109.5 ?
C4A C16A H16B 109.5 ?
H16A C16A H16B 109.5 ?
C4A C16A H16C 109.5 ?
H16A C16A H16C 109.5 ?
H16B C16A H16C 109.5 ?
C14A O17A H17A 109.5 ?
C19A C18A C23A 117.9(6) ?
C19A C18A S1A 120.5(5) ?
C23A C18A S1A 121.7(5) ?
C18A C19A C20A 121.9(7) ?
C18A C19A H19A 119.0 ?
C20A C19A H19A 119.0 ?
C21A C20A C19A 118.0(7) ?
C21A C20A H20A 121.0 ?
C19A C20A H20A 121.0 ?
C22A C21A C20A 121.4(8) ?
C22A C21A H21A 119.3 ?
C20A C21A H21A 119.3 ?
C21A C22A C23A 119.4(7) ?
C21A C22A H22A 120.3 ?
C23A C22A H22A 120.3 ?
C18A C23A C22A 121.3(7) ?
C18A C23A H23A 119.3 ?
C22A C23A H23A 119.3 ?
C18B S1B C13B 101.1(2) ?
C2B O1B C9B 122.7(4) ?
O11B C2B O1B 117.5(4) yes
O11B C2B C3B 126.6(5) ?
O1B C2B C3B 115.9(5) yes
C4B C3B C2B 123.0(5) ?
C4B C3B H3B 118.5 ?
C2B C3B H3B 118.5 ?
C3B C4B C10B 119.1(4) ?
C3B C4B C16B 120.4(5) ?
C10B C4B C16B 120.5(5) ?
C6B C5B C10B 120.3(4) ?
C6B C5B H5B 119.8 ?
C10B C5B H5B 119.8 ?
C5B C6B C7B 121.4(5) ?
C5B C6B H6B 119.3 ?
C7B C6B H6B 119.3 ?
C8B C7B C6B 119.6(4) ?
C8B C7B C12B 120.6(4) ?
C6B C7B C12B 119.8(4) ?
C9B C8B C7B 117.5(4) ?
C9B C8B C15B 120.5(4) ?
C7B C8B C15B 121.9(4) ?
O1B C9B C8B 115.1(4) yes
O1B C9B C10B 120.9(4) ?
C8B C9B C10B 124.0(4) ?
C9B C10B C5B 117.1(4) ?
C9B C10B C4B 118.3(4) ?
C5B C10B C4B 124.6(4) yes
C7B C12B C13B 113.8(4) ?
C7B C12B H12C 108.8 ?
C13B C12B H12C 108.8 ?
C7B C12B H12D 108.8 ?
C13B C12B H12D 108.8 ?
H12C C12B H12D 107.7 ?
C14B C13B C12B 110.7(4) ?
C14B C13B S1B 111.3(4) ?
C12B C13B S1B 108.2(3) ?
C14B C13B H13B 108.9 ?
C12B C13B H13B 108.9 ?
S1B C13B H13B 108.9 ?
O17B C14B C13B 106.1(4) ?
O17B C14B C15B 109.6(4) ?
C13B C14B C15B 113.8(4) ?
O17B C14B H14B 109.1 ?
C13B C14B H14B 109.1 ?
C15B C14B H14B 109.1 ?
C8B C15B C14B 114.3(4) ?
C8B C15B H15C 108.7 ?
C14B C15B H15C 108.7 ?
C8B C15B H15D 108.7 ?
C14B C15B H15D 108.7 ?
H15C C15B H15D 107.6 ?
C4B C16B H16D 109.5 ?
C4B C16B H16E 109.5 ?
H16D C16B H16E 109.5 ?
C4B C16B H16F 109.5 ?
H16D C16B H16F 109.5 ?
H16E C16B H16F 109.5 ?
C14B O17B H17B 109.5 ?
C19B C18B C23B 118.2(6) ?
C19B C18B S1B 120.2(5) ?
C23B C18B S1B 121.5(4) ?
C18B C19B C20B 120.7(7) ?
C18B C19B H19B 119.6 ?
C20B C19B H19B 119.6 ?
C21B C20B C19B 120.8(7) ?
C21B C20B H20B 119.6 ?
C19B C20B H20B 119.6 ?
C20B C21B C22B 119.6(8) ?
C20B C21B H21B 120.2 ?
C22B C21B H21B 120.2 ?
C21B C22B C23B 120.1(7) ?
C21B C22B H22B 120.0 ?
C23B C22B H22B 120.0 ?
C18B C23B C22B 120.6(6) ?
C18B C23B H23B 119.7 ?
C22B C23B H23B 119.7 ?

loop_
_geom_bond_atom_site_label_1
_geom_bond_atom_site_label_2
_geom_bond_site_symmetry_2
_geom_bond_distance
_geom_bond_publ_flag
S1A C18A . 1.773(6) yes
S1A C13A . 1.832(6) yes
O1A C2A . 1.372(5) yes
O1A C9A . 1.387(5) yes
C2A O11A . 1.216(5) yes
C2A C3A . 1.439(6) ?
C3A C4A . 1.335(7) yes
C3A H3A . 0.9300 ?
C4A C10A . 1.451(7) ?
C4A C16A . 1.514(6) ?
C5A C6A . 1.355(7) yes
C5A C10A . 1.405(7) ?
C5A H5A . 0.9300 ?
C6A C7A . 1.403(6) ?
C6A H6A . 0.9300 ?
C7A C8A . 1.378(6) ?
C7A C12A . 1.503(6) ?
C8A C9A . 1.398(6) ?
C8A C15A . 1.513(6) ?
C9A C10A . 1.402(6) ?
C12A C13A . 1.517(6) ?
C12A H12A . 0.9700 ?
C12A H12B . 0.9700 ?
C13A C14A . 1.510(7) ?
C13A H13A . 0.9800 ?
C14A O17A . 1.446(6) ?
C14A C15A . 1.518(6) ?
C14A H14A . 0.9800 ?
C15A H15A . 0.9700 ?
C15A H15B . 0.9700 ?
C16A H16A . 0.9600 ?
C16A H16B . 0.9600 ?
C16A H16C . 0.9600 ?
O17A H17A . 0.8200 ?
C18A C19A . 1.359(8) ?
C18A C23A . 1.370(7) ?
C19A C20A . 1.386(9) ?
C19A H19A . 0.9300 ?
C20A C21A . 1.369(11) ?
C20A H20A . 0.9300 ?
C21A C22A . 1.340(11) ?
C21A H21A . 0.9300 ?
C22A C23A . 1.379(9) ?
C22A H22A . 0.9300 ?
C23A H23A . 0.9300 ?
S1B C18B . 1.778(5) yes
S1B C13B . 1.841(5) yes
O1B C2B . 1.370(5) yes
O1B C9B . 1.379(5) yes
C2B O11B . 1.204(5) yes
C2B C3B . 1.452(6) ?
C3B C4B . 1.343(6) yes
C3B H3B . 0.9300 ?
C4B C10B . 1.440(6) ?
C4B C16B . 1.510(6) ?
C5B C6B . 1.374(6) yes
C5B C10B . 1.395(6) ?
C5B H5B . 0.9300 ?
C6B C7B . 1.400(6) ?
C6B H6B . 0.9300 ?
C7B C8B . 1.391(6) ?
C7B C12B . 1.508(6) ?
C8B C9B . 1.384(6) ?
C8B C15B . 1.508(6) ?
C9B C10B . 1.391(6) ?
C12B C13B . 1.530(6) ?
C12B H12C . 0.9700 ?
C12B H12D . 0.9700 ?
C13B C14B . 1.483(7) ?
C13B H13B . 0.9800 ?
C14B O17B . 1.460(6) ?
C14B C15B . 1.521(6) ?
C14B H14B . 0.9800 ?
C15B H15C . 0.9700 ?
C15B H15D . 0.9700 ?
C16B H16D . 0.9600 ?
C16B H16E . 0.9600 ?
C16B H16F . 0.9600 ?
O17B H17B . 0.8200 ?
C18B C19B . 1.367(8) ?
C18B C23B . 1.371(7) ?
C19B C20B . 1.381(10) ?
C19B H19B . 0.9300 ?
C20B C21B . 1.335(11) ?
C20B H20B . 0.9300 ?
C21B C22B . 1.371(11) ?
C21B H21B . 0.9300 ?
C22B C23B . 1.381(8) ?
C22B H22B . 0.9300 ?
C23B H23B . 0.9300 ?

loop_
_geom_hbond_atom_site_label_D
_geom_hbond_atom_site_label_H
_geom_hbond_atom_site_label_A
_geom_hbond_site_symmetry_A
_geom_hbond_distance_DH
_geom_hbond_distance_HA
_geom_hbond_distance_DA
_geom_hbond_angle_DHA
_geom_hbond_publ_flag
O17A H17A O11B 1_555 0.82 2.05 2.840(5) 162 yes
O17B H17B O11A 1_555 0.82 2.01 2.796(5) 160 yes
C20B H20B O11A 1_655 0.93 2.52 3.303(9) 142 yes
C12A H12A \p(Ph~A~) 3_566 0.97 2.92 3.705(9) 138 yes
C3B H3B \p(Ph~B~) 4_745 0.93 3.25 4.117(9) 156 yes
C13B H13B \p(Ph~B~) 3_465 0.98 3.25 4.058(9) 140 yes
C23B H23B \p(Ph~B~) 3_465 0.93 3.05 3.914(9) 155 yes

loop_
_geom_torsion_atom_site_label_1
_geom_torsion_atom_site_label_2
_geom_torsion_atom_site_label_3
_geom_torsion_atom_site_label_4
_geom_torsion
C9A O1A C2A O11A 178.4(4)
C9A O1A C2A C3A -3.1(7)
O11A C2A C3A C4A -179.0(5)
O1A C2A C3A C4A 2.7(8)
C2A C3A C4A C10A -0.8(8)
C2A C3A C4A C16A 178.9(5)
C10A C5A C6A C7A -1.0(8)
C5A C6A C7A C8A -0.6(8)
C5A C6A C7A C12A 176.9(5)
C6A C7A C8A C9A 1.9(7)
C12A C7A C8A C9A -175.5(4)
C6A C7A C8A C15A -174.8(4)
C12A C7A C8A C15A 7.7(7)
C2A O1A C9A C8A -178.9(4)
C2A O1A C9A C10A 1.7(7)
C7A C8A C9A O1A 178.8(4)
C15A C8A C9A O1A -4.4(6)
C7A C8A C9A C10A -1.7(7)
C15A C8A C9A C10A 175.1(4)
O1A C9A C10A C5A 179.6(4)
C8A C9A C10A C5A 0.2(7)
O1A C9A C10A C4A 0.3(7)
C8A C9A C10A C4A -179.1(4)
C6A C5A C10A C9A 1.2(7)
C6A C5A C10A C4A -179.6(5)
C3A C4A C10A C9A -0.7(7)
C16A C4A C10A C9A 179.6(4)
C3A C4A C10A C5A -179.9(5)
C16A C4A C10A C5A 0.4(8)
C8A C7A C12A C13A -21.8(7)
C6A C7A C12A C13A 160.7(5)
C7A C12A C13A C14A 45.7(6)
C7A C12A C13A S1A -77.8(5)
C18A S1A C13A C14A 62.7(4)
C18A S1A C13A C12A -174.3(3)
C12A C13A C14A O17A 64.1(5)
S1A C13A C14A O17A -174.5(3)
C12A C13A C14A C15A -56.7(6)
S1A C13A C14A C15A 64.7(5)
C7A C8A C15A C14A -17.9(6)
C9A C8A C15A C14A 165.4(4)
O17A C14A C15A C8A -76.5(5)
C13A C14A C15A C8A 42.3(6)
C13A S1A C18A C19A -130.5(4)
C13A S1A C18A C23A 50.2(5)
C23A C18A C19A C20A 0.0(9)
S1A C18A C19A C20A -179.3(5)
C18A C19A C20A C21A -1.6(11)
C19A C20A C21A C22A 3.6(12)
C20A C21A C22A C23A -3.9(12)
C19A C18A C23A C22A -0.3(8)
S1A C18A C23A C22A 179.0(5)
C21A C22A C23A C18A 2.2(10)
C9B O1B C2B O11B -177.6(4)
C9B O1B C2B C3B 2.4(7)
O11B C2B C3B C4B 177.3(5)
O1B C2B C3B C4B -2.6(7)
C2B C3B C4B C10B 1.5(7)
C2B C3B C4B C16B -178.9(5)
C10B C5B C6B C7B 0.3(7)
C5B C6B C7B C8B 1.9(7)
C5B C6B C7B C12B -177.6(4)
C6B C7B C8B C9B -3.6(6)
C12B C7B C8B C9B 175.9(4)
C6B C7B C8B C15B 174.4(4)
C12B C7B C8B C15B -6.2(7)
C2B O1B C9B C8B -179.7(4)
C2B O1B C9B C10B -1.1(7)
C7B C8B C9B O1B -178.1(4)
C15B C8B C9B O1B 4.0(6)
C7B C8B C9B C10B 3.3(7)
C15B C8B C9B C10B -174.6(4)
O1B C9B C10B C5B -179.7(4)
C8B C9B C10B C5B -1.2(7)
O1B C9B C10B C4B -0.2(7)
C8B C9B C10B C4B 178.4(4)
C6B C5B C10B C9B -0.7(7)
C6B C5B C10B C4B 179.8(4)
C3B C4B C10B C9B -0.1(7)
C16B C4B C10B C9B -179.6(5)
C3B C4B C10B C5B 179.5(5)
C16B C4B C10B C5B -0.1(7)
C8B C7B C12B C13B 23.7(6)
C6B C7B C12B C13B -156.8(4)
C7B C12B C13B C14B -48.3(6)
C7B C12B C13B S1B 73.9(5)
C18B S1B C13B C14B -65.4(4)
C18B S1B C13B C12B 172.7(3)
C12B C13B C14B O17B -64.0(5)
S1B C13B C14B O17B 175.6(3)
C12B C13B C14B C15B 56.6(6)
S1B C13B C14B C15B -63.8(5)
C9B C8B C15B C14B -169.0(4)
C7B C8B C15B C14B 13.1(7)
O17B C14B C15B C8B 79.7(5)
C13B C14B C15B C8B -39.0(6)
C13B S1B C18B C19B 133.8(4)
C13B S1B C18B C23B -49.7(5)
C23B C18B C19B C20B 1.8(8)
S1B C18B C19B C20B 178.4(5)
C18B C19B C20B C21B -0.5(11)
C19B C20B C21B C22B -1.5(11)
C20B C21B C22B C23B 2.2(11)
C19B C18B C23B C22B -1.0(8)
S1B C18B C23B C22B -177.6(5)
C21B C22B C23B C18B -0.9(10)
